data_1538446
loop_
_publ_author_name
'Orlova, A.I.'
'Kulikov, I.A.'
'Spiridonova, M.L.'
'Kasantsev, G.N.'
'Orlova, M.P.'
'Kabalov, Yu.K.'
'Pet'kov, V.I.'
'Zubkova, N.V.'
'Samoilov, S.G.'

_publ_section_title
;
 Cadmium cerium(IV) phosphate Cd0.5 Ce2 (P O4)3: crystal structure and
 physicochemical properties
;
_journal_name_full 'Zhurnal Neorganicheskoi Khimii'
_journal_page_first 1442
_journal_page_last 1449
_journal_volume 49
_journal_year 2004
_chemical_formula_sum 'Cd0.17 Ce0.68 O4 P0.99'
_chemical_name_systematic 'Cd0.17 Ce0.68 (P0.99 O4)'
_space_group_IT_number 14
_symmetry_space_group_name_Hall '-P 2yn'
_symmetry_space_group_name_H-M 'P 1 21/n 1'
_cell_angle_alpha 90
_cell_angle_beta 103.49
_cell_angle_gamma 90
_cell_formula_units_Z 4
_cell_length_a 6.7909
_cell_length_b 7.0163
_cell_length_c 6.4662
_cell_volume 299.595
_citation_journal_id_ASTM ZNOKAQ
_cod_data_source_file Orlova_ZNOKAQ_2004_603.cif
_cod_data_source_block Cd0.17Ce0.68O4P0.99
_cod_original_cell_volume 299.5948
_cod_original_sg_symbol_Hall '-P 2ybc (x-z,y,z)'
_cod_database_code 1538446

loop_
_symmetry_equiv_pos_as_xyz
x,y,z
-x+1/2,y+1/2,-z+1/2
-x,-y,-z
x-1/2,-y-1/2,z-1/2

loop_
_atom_site_label
_atom_site_type_symbol
_atom_site_fract_x
_atom_site_fract_y
_atom_site_fract_z
_atom_site_occupancy
_atom_site_U_iso_or_equiv
P1 P+5 0.201 0.16 0.889 0.99 0.0
Cd1 Cd+2 0.2167 0.1577 0.3986 0.17 0.0
O1 O-2 0.249 0.496 0.441 1 0.0
O4 O-2 0.121 0.343 -0.008 1 0.0
O3 O-2 0.376 0.213 0.787 1 0.0
Ce1 Ce+4 0.2167 0.1577 0.3986 0.68 0.0
O2 O-2 0.014 0.133 0.694 1 0.0
